data_1561548
loop_
_publ_author_name
'Wallach, Chistoph'
'Geitner, Felix'
'F\"assler, Thomas F'

_publ_section_title
;
 FLP-type Nitrile Activation and Cyclic Ether Ring Opening by Halo-Borane
 Nonagermanide-Cluster Lewis Acid-Base-Pairs
;
_journal_name_full 'Chemical Science'
_journal_paper_doi 10.1039/D1SC00811K
_journal_year 2021
_chemical_formula_moiety 'C40 H83 B Ge9 K N3 Si8, C7 H8'
_chemical_formula_sum 'C47 H91 B Ge9 K N3 Si8'
_chemical_formula_weight 1626.16
_space_group_crystal_system monoclinic
_space_group_IT_number 4
_space_group_name_Hall 'P 2yb'
_space_group_name_H-M_alt 'P 1 21 1'
_atom_sites_solution_hydrogens geom
_atom_sites_solution_primary direct
_atom_sites_solution_secondary difmap
_audit_creation_method SHELXL-2014/7
_audit_update_record
;
2020-03-31 deposited with the CCDC.	2021-04-03 downloaded from the CCDC.
;
_cell_angle_alpha 90.000(3)
_cell_angle_beta 94.438(3)
_cell_angle_gamma 90.000(2)
_cell_formula_units_Z 2
_cell_length_a 13.7573(4)
_cell_length_b 9.2613(3)
_cell_length_c 28.4239(10)
_cell_measurement_reflns_used 135436
_cell_measurement_temperature 150(2)
_cell_measurement_theta_max 34.00
_cell_measurement_theta_min 2.52
_cell_volume 3610.6(2)
_computing_cell_refinement 'STOE X-AREA 1.76'
_computing_data_collection 'STOE X-AREA 1.76'
_computing_data_reduction 'STOE X-AREA 1.76'
_computing_molecular_graphics 'DIAMOND 3.2k'
_computing_structure_refinement SHELXL-2014/7
_computing_structure_solution SHELXS-97
_diffrn_ambient_temperature 150(2)
_diffrn_detector Pilatus300K
_diffrn_detector_area_resol_mean 5.81
_diffrn_measured_fraction_theta_full 0.999
_diffrn_measured_fraction_theta_max 0.999
_diffrn_measurement_device_type 'STOE StadiVari'
_diffrn_measurement_method '\w scans'
_diffrn_radiation_type MoK\a
_diffrn_radiation_wavelength 0.71073
_diffrn_reflns_av_R_equivalents 0.0405
_diffrn_reflns_av_unetI/netI 0.0258
_diffrn_reflns_Laue_measured_fraction_full 0.999
_diffrn_reflns_Laue_measured_fraction_max 0.999
_diffrn_reflns_limit_h_max 16
_diffrn_reflns_limit_h_min -16
_diffrn_reflns_limit_k_max 11
_diffrn_reflns_limit_k_min -11
_diffrn_reflns_limit_l_max 35
_diffrn_reflns_limit_l_min -35
_diffrn_reflns_number 78148
_diffrn_reflns_point_group_measured_fraction_full 0.999
_diffrn_reflns_point_group_measured_fraction_max 0.999
_diffrn_reflns_theta_full 25.242
_diffrn_reflns_theta_max 25.996
_diffrn_reflns_theta_min 2.522
_diffrn_source 'Genix 3D HF Mo'
_exptl_absorpt_coefficient_mu 3.911
_exptl_absorpt_correction_T_max 1.000
_exptl_absorpt_correction_T_min 0.740
_exptl_absorpt_correction_type empirical
_exptl_absorpt_process_details 'STOE X-AREA 1.76'
_exptl_crystal_colour orange
_exptl_crystal_density_diffrn 1.496
_exptl_crystal_description needle
_exptl_crystal_F_000 1636
_exptl_crystal_size_max 0.7
_exptl_crystal_size_mid 0.15
_exptl_crystal_size_min 0.1
_refine_diff_density_max 0.432
_refine_diff_density_min -0.358
_refine_diff_density_rms 0.059
_refine_ls_abs_structure_details
;
 Flack x determined using 5870 quotients [(I+)-(I-)]/[(I+)+(I-)]
 (Parsons, Flack and Wagner, Acta Cryst. B69 (2013) 249-259).
;
_refine_ls_abs_structure_Flack 0.002(5)
_refine_ls_extinction_method none
_refine_ls_goodness_of_fit_ref 1.031
_refine_ls_hydrogen_treatment constr
_refine_ls_matrix_type full
_refine_ls_number_parameters 648
_refine_ls_number_reflns 14199
_refine_ls_number_restraints 1
_refine_ls_restrained_S_all 1.031
_refine_ls_R_factor_all 0.0296
_refine_ls_R_factor_gt 0.0253
_refine_ls_shift/su_max 0.004
_refine_ls_shift/su_mean 0.000
_refine_ls_structure_factor_coef Fsqd
_refine_ls_weighting_details 'w=1/[\s^2^(Fo^2^)+(0.0302P)^2^+1.8949P] where P=(Fo^2^+2Fc^2^)/3'
_refine_ls_weighting_scheme calc
_refine_ls_wR_factor_gt 0.0556
_refine_ls_wR_factor_ref 0.0574
_reflns_Friedel_coverage 0.879
_reflns_Friedel_fraction_full 1.000
_reflns_Friedel_fraction_max 1.000
_reflns_number_gt 13310
_reflns_number_total 14199
_reflns_threshold_expression 'I > 2\s(I)'
_cod_data_source_file d1sc00811k2.cif
_cod_data_source_block FSG-1196
_cod_original_sg_symbol_H-M 'P 21'
_cod_database_code 1561548
_shelx_shelxl_version_number 2014/7
_shelx_space_group_comment
;
The symmetry employed for this shelxl refinement is uniquely defined
by the following loop, which should always be used as a source of
symmetry information in preference to the above space-group names.
They are only intended as comments.
;

loop_
_space_group_symop_operation_xyz
'x, y, z'
'-x, y+1/2, -z'

loop_
_atom_site_label
_atom_site_type_symbol
_atom_site_fract_x
_atom_site_fract_y
_atom_site_fract_z
_atom_site_U_iso_or_equiv
_atom_site_adp_type
_atom_site_occupancy
_atom_site_site_symmetry_order
_atom_site_calc_flag
_atom_site_refinement_flags_posn
_atom_site_refinement_flags_adp
_atom_site_refinement_flags_occupancy
_atom_site_disorder_assembly
_atom_site_disorder_group
Ge1 Ge 0.39215(3) 0.45167(5) 0.26786(2) 0.02726(11) Uani 1 1 d . . . . .
Ge2 Ge 0.38559(4) 0.69144(5) 0.22483(2) 0.02769(11) Uani 1 1 d . . . . .
Ge3 Ge 0.21237(4) 0.64394(5) 0.19278(2) 0.02530(11) Uani 1 1 d . . . . .
Ge4 Ge 0.26005(4) 0.38226(5) 0.20473(2) 0.03039(12) Uani 1 1 d . . . . .
Ge5 Ge 0.23690(4) 0.33986(5) 0.29602(2) 0.02891(12) Uani 1 1 d . . . . .
Ge6 Ge 0.37526(4) 0.67438(5) 0.31773(2) 0.02709(11) Uani 1 1 d . . . . .
Ge7 Ge 0.22817(4) 0.79718(5) 0.26593(2) 0.02497(11) Uani 1 1 d . . . . .
Ge8 Ge 0.10831(3) 0.50362(5) 0.24768(2) 0.02519(11) Uani 1 1 d . . . . .
Ge9 Ge 0.20119(4) 0.59266(5) 0.32377(2) 0.02462(11) Uani 1 1 d . . . . .
K1 K 0.39943(8) 0.06005(12) 0.31968(5) 0.0419(3) Uani 1 1 d . . . . .
Si1 Si 0.13528(9) 0.76286(13) 0.12616(4) 0.0227(3) Uani 1 1 d . . . . .
Si2 Si 0.00079(10) 0.89473(16) 0.15026(5) 0.0341(3) Uani 1 1 d . . . . .
Si3 Si 0.08484(11) 0.58336(17) 0.07165(5) 0.0359(3) Uani 1 1 d . . . . .
Si4 Si 0.25453(11) 0.91280(15) 0.09669(6) 0.0350(3) Uani 1 1 d . . . . .
Si5 Si 0.10746(8) 0.66076(12) 0.38717(4) 0.0201(2) Uani 1 1 d . . . . .
Si6 Si -0.05045(9) 0.56393(14) 0.37587(5) 0.0261(3) Uani 1 1 d . . . . .
Si7 Si 0.19523(10) 0.57509(16) 0.45583(5) 0.0307(3) Uani 1 1 d . . . . .
Si8 Si 0.09961(10) 0.91354(13) 0.38713(5) 0.0253(3) Uani 1 1 d . . . . .
B1 B 0.6344(4) 0.1646(5) 0.29346(19) 0.0228(10) Uani 1 1 d . . . . .
N1 N 0.5392(3) 0.2331(4) 0.28383(13) 0.0223(8) Uani 1 1 d . . . . .
N2 N 0.6615(3) 0.0971(4) 0.33745(13) 0.0248(8) Uani 1 1 d . . . . .
N3 N 0.7097(3) 0.1429(4) 0.26281(14) 0.0258(8) Uani 1 1 d . . . . .
C1 C 0.5253(3) 0.3646(5) 0.27217(16) 0.0230(9) Uani 1 1 d . . . . .
C2 C 0.6059(3) 0.4713(5) 0.2645(2) 0.0330(11) Uani 1 1 d . . . . .
H2A H 0.5929 0.5624 0.2804 0.049 Uiso 1 1 calc R U . . .
H2B H 0.6087 0.4888 0.2306 0.049 Uiso 1 1 calc R U . . .
H2C H 0.6684 0.4319 0.2775 0.049 Uiso 1 1 calc R U . . .
C3 C 0.7638(3) 0.0484(5) 0.33814(17) 0.0291(11) Uani 1 1 d . . . . .
H3A H 0.7720 -0.0484 0.3526 0.035 Uiso 1 1 calc R U . . .
H3B H 0.8081 0.1172 0.3557 0.035 Uiso 1 1 calc R U . . .
C4 C 0.7827(4) 0.0445(6) 0.28582(18) 0.0337(12) Uani 1 1 d . . . . .
H4A H 0.8496 0.0779 0.2811 0.040 Uiso 1 1 calc R U . . .
H4B H 0.7743 -0.0546 0.2730 0.040 Uiso 1 1 calc R U . . .
C5 C 0.7075(3) 0.1603(5) 0.21278(16) 0.0241(9) Uani 1 1 d . . . . .
C6 C 0.7691(3) 0.2594(5) 0.19301(19) 0.0321(11) Uani 1 1 d . . . . .
C7 C 0.7645(4) 0.2739(6) 0.1440(2) 0.0383(12) Uani 1 1 d . . . . .
H7 H 0.8057 0.3426 0.1307 0.046 Uiso 1 1 calc R U . . .
C8 C 0.7024(4) 0.1925(6) 0.11433(19) 0.0388(12) Uani 1 1 d . . . . .
C9 C 0.6436(4) 0.0927(6) 0.13469(19) 0.0375(12) Uani 1 1 d . . . . .
H9 H 0.6011 0.0346 0.1147 0.045 Uiso 1 1 calc R U . . .
C10 C 0.6446(3) 0.0745(5) 0.18296(18) 0.0299(10) Uani 1 1 d . . . . .
C11 C 0.8401(4) 0.3505(7) 0.2233(2) 0.0496(15) Uani 1 1 d . . . . .
H11A H 0.8329 0.3299 0.2566 0.074 Uiso 1 1 calc R U . . .
H11B H 0.8267 0.4529 0.2170 0.074 Uiso 1 1 calc R U . . .
H11C H 0.9068 0.3279 0.2158 0.074 Uiso 1 1 calc R U . . .
C12 C 0.6993(5) 0.2094(8) 0.0612(2) 0.0579(18) Uani 1 1 d . . . . .
H12A H 0.6886 0.3111 0.0528 0.087 Uiso 1 1 calc R U . . .
H12B H 0.6460 0.1509 0.0464 0.087 Uiso 1 1 calc R U . . .
H12C H 0.7613 0.1771 0.0500 0.087 Uiso 1 1 calc R U . . .
C13 C 0.5788(4) -0.0363(6) 0.2033(2) 0.0464(14) Uani 1 1 d . . . . .
H13A H 0.6163 -0.0926 0.2277 0.070 Uiso 1 1 calc R U . . .
H13B H 0.5526 -0.1011 0.1782 0.070 Uiso 1 1 calc R U . . .
H13C H 0.5249 0.0129 0.2173 0.070 Uiso 1 1 calc R U . . .
C14 C 0.6077(3) 0.0936(5) 0.37832(16) 0.0228(9) Uani 1 1 d . . . . .
C15 C 0.5781(3) -0.0394(5) 0.39637(17) 0.0272(10) Uani 1 1 d . . . . .
C16 C 0.5157(4) -0.0406(6) 0.43273(19) 0.0337(11) Uani 1 1 d . . . . .
H16 H 0.4960 -0.1309 0.4447 0.040 Uiso 1 1 calc R U . . .
C17 C 0.4813(3) 0.0851(6) 0.45207(17) 0.0316(11) Uani 1 1 d . . . . .
C18 C 0.5147(4) 0.2158(5) 0.43515(17) 0.0300(11) Uani 1 1 d . . . . .
H18 H 0.4933 0.3032 0.4484 0.036 Uiso 1 1 calc R U . . .
C19 C 0.5784(3) 0.2228(5) 0.39943(16) 0.0253(10) Uani 1 1 d . . . . .
C20 C 0.6107(4) -0.1814(5) 0.3767(2) 0.0377(12) Uani 1 1 d . . . . .
H20A H 0.6749 -0.2072 0.3917 0.057 Uiso 1 1 calc R U . . .
H20B H 0.6148 -0.1723 0.3425 0.057 Uiso 1 1 calc R U . . .
H20C H 0.5635 -0.2570 0.3830 0.057 Uiso 1 1 calc R U . . .
C21 C 0.4146(4) 0.0829(7) 0.49191(19) 0.0439(13) Uani 1 1 d . . . . .
H21A H 0.3853 -0.0131 0.4940 0.066 Uiso 1 1 calc R U . . .
H21B H 0.3631 0.1551 0.4859 0.066 Uiso 1 1 calc R U . . .
H21C H 0.4523 0.1053 0.5217 0.066 Uiso 1 1 calc R U . . .
C22 C 0.6171(4) 0.3682(5) 0.38586(18) 0.0326(11) Uani 1 1 d . . . . .
H22A H 0.6379 0.4227 0.4144 0.049 Uiso 1 1 calc R U . . .
H22B H 0.5657 0.4217 0.3675 0.049 Uiso 1 1 calc R U . . .
H22C H 0.6728 0.3547 0.3668 0.049 Uiso 1 1 calc R U . . .
C23 C 0.0416(6) 1.0692(8) 0.1782(3) 0.078(2) Uani 1 1 d . . . . .
H23A H -0.0139 1.1170 0.1912 0.116 Uiso 1 1 calc R U . . .
H23B H 0.0679 1.1317 0.1544 0.116 Uiso 1 1 calc R U . . .
H23C H 0.0924 1.0504 0.2036 0.116 Uiso 1 1 calc R U . . .
C24 C -0.0665(5) 0.7925(8) 0.1936(2) 0.0567(17) Uani 1 1 d . . . . .
H24A H -0.0250 0.7809 0.2229 0.085 Uiso 1 1 calc R U . . .
H24B H -0.0843 0.6972 0.1806 0.085 Uiso 1 1 calc R U . . .
H24C H -0.1257 0.8454 0.2000 0.085 Uiso 1 1 calc R U . . .
C25 C -0.0865(5) 0.9336(9) 0.0977(2) 0.067(2) Uani 1 1 d . . . . .
H25A H -0.1398 0.9944 0.1073 0.100 Uiso 1 1 calc R U . . .
H25B H -0.1132 0.8426 0.0846 0.100 Uiso 1 1 calc R U . . .
H25C H -0.0521 0.9840 0.0736 0.100 Uiso 1 1 calc R U . . .
C26 C -0.0157(6) 0.4764(8) 0.0948(3) 0.070(2) Uani 1 1 d . . . . .
H26A H 0.0094 0.4226 0.1228 0.105 Uiso 1 1 calc R U . . .
H26B H -0.0417 0.4085 0.0705 0.105 Uiso 1 1 calc R U . . .
H26C H -0.0676 0.5417 0.1032 0.105 Uiso 1 1 calc R U . . .
C27 C 0.0399(5) 0.6734(9) 0.0148(2) 0.067(2) Uani 1 1 d . . . . .
H27A H -0.0142 0.7383 0.0205 0.101 Uiso 1 1 calc R U . . .
H27B H 0.0173 0.5998 -0.0083 0.101 Uiso 1 1 calc R U . . .
H27C H 0.0930 0.7290 0.0025 0.101 Uiso 1 1 calc R U . . .
C28 C 0.1862(5) 0.4592(7) 0.0594(2) 0.0574(17) Uani 1 1 d . . . . .
H28A H 0.2390 0.5145 0.0468 0.086 Uiso 1 1 calc R U . . .
H28B H 0.1623 0.3864 0.0363 0.086 Uiso 1 1 calc R U . . .
H28C H 0.2105 0.4113 0.0888 0.086 Uiso 1 1 calc R U . . .
C29 C 0.3109(5) 1.0307(7) 0.1446(3) 0.0615(19) Uani 1 1 d . . . . .
H29A H 0.2609 1.0941 0.1562 0.092 Uiso 1 1 calc R U . . .
H29B H 0.3623 1.0895 0.1322 0.092 Uiso 1 1 calc R U . . .
H29C H 0.3389 0.9705 0.1706 0.092 Uiso 1 1 calc R U . . .
C30 C 0.3524(5) 0.8036(7) 0.0727(2) 0.0545(16) Uani 1 1 d . . . . .
H30A H 0.3809 0.7388 0.0973 0.082 Uiso 1 1 calc R U . . .
H30B H 0.4030 0.8679 0.0623 0.082 Uiso 1 1 calc R U . . .
H30C H 0.3249 0.7464 0.0459 0.082 Uiso 1 1 calc R U . . .
C31 C 0.1941(6) 1.0283(9) 0.0483(3) 0.079(3) Uani 1 1 d . . . . .
H31A H 0.1389 1.0799 0.0603 0.118 Uiso 1 1 calc R U . . .
H31B H 0.1707 0.9669 0.0217 0.118 Uiso 1 1 calc R U . . .
H31C H 0.2413 1.0982 0.0377 0.118 Uiso 1 1 calc R U . . .
C32 C -0.1202(4) 0.6492(6) 0.32371(19) 0.0385(12) Uani 1 1 d . . . . .
H32A H -0.1855 0.6068 0.3196 0.058 Uiso 1 1 calc R U . . .
H32B H -0.0858 0.6320 0.2953 0.058 Uiso 1 1 calc R U . . .
H32C H -0.1256 0.7534 0.3290 0.058 Uiso 1 1 calc R U . . .
C33 C -0.0447(5) 0.3654(6) 0.3650(3) 0.0524(16) Uani 1 1 d . . . . .
H33A H -0.0132 0.3175 0.3929 0.079 Uiso 1 1 calc R U . . .
H33B H -0.0069 0.3471 0.3377 0.079 Uiso 1 1 calc R U . . .
H33C H -0.1109 0.3274 0.3586 0.079 Uiso 1 1 calc R U . . .
C34 C -0.1187(4) 0.5990(8) 0.4293(2) 0.0506(16) Uani 1 1 d . . . . .
H34A H -0.0831 0.5564 0.4572 0.076 Uiso 1 1 calc R U . . .
H34B H -0.1837 0.5556 0.4249 0.076 Uiso 1 1 calc R U . . .
H34C H -0.1250 0.7034 0.4339 0.076 Uiso 1 1 calc R U . . .
C35 C 0.1624(5) 0.3828(6) 0.4669(2) 0.0519(16) Uani 1 1 d . . . . .
H35A H 0.1992 0.3485 0.4957 0.078 Uiso 1 1 calc R U . . .
H35B H 0.1785 0.3232 0.4401 0.078 Uiso 1 1 calc R U . . .
H35C H 0.0924 0.3758 0.4708 0.078 Uiso 1 1 calc R U . . .
C36 C 0.1738(5) 0.6862(7) 0.50918(19) 0.0507(15) Uani 1 1 d . . . . .
H36A H 0.2071 0.6416 0.5372 0.076 Uiso 1 1 calc R U . . .
H36B H 0.1037 0.6913 0.5130 0.076 Uiso 1 1 calc R U . . .
H36C H 0.1993 0.7839 0.5052 0.076 Uiso 1 1 calc R U . . .
C37 C 0.3291(4) 0.5811(9) 0.4483(2) 0.0599(19) Uani 1 1 d . . . . .
H37A H 0.3490 0.6813 0.4435 0.090 Uiso 1 1 calc R U . . .
H37B H 0.3433 0.5229 0.4209 0.090 Uiso 1 1 calc R U . . .
H37C H 0.3650 0.5424 0.4767 0.090 Uiso 1 1 calc R U . . .
C38 C 0.0416(4) 0.9873(6) 0.3305(2) 0.0389(13) Uani 1 1 d . . . . .
H38A H 0.0353 1.0923 0.3331 0.058 Uiso 1 1 calc R U . . .
H38B H -0.0231 0.9443 0.3241 0.058 Uiso 1 1 calc R U . . .
H38C H 0.0822 0.9639 0.3047 0.058 Uiso 1 1 calc R U . . .
C39 C 0.2264(4) 0.9854(6) 0.3975(2) 0.0447(14) Uani 1 1 d . . . . .
H39A H 0.2507 0.9671 0.4302 0.067 Uiso 1 1 calc R U . . .
H39B H 0.2262 1.0896 0.3914 0.067 Uiso 1 1 calc R U . . .
H39C H 0.2688 0.9373 0.3761 0.067 Uiso 1 1 calc R U . . .
C40 C 0.0260(5) 0.9772(6) 0.4359(2) 0.0511(16) Uani 1 1 d . . . . .
H40A H -0.0428 0.9527 0.4284 0.077 Uiso 1 1 calc R U . . .
H40B H 0.0327 1.0821 0.4394 0.077 Uiso 1 1 calc R U . . .
H40C H 0.0495 0.9301 0.4655 0.077 Uiso 1 1 calc R U . . .
C41 C 0.5387(6) 0.5181(8) 0.0901(3) 0.063(2) Uani 1 1 d . . . . .
C42 C 0.6066(7) 0.6024(9) 0.1151(3) 0.077(2) Uani 1 1 d . . . . .
H42 H 0.6154 0.5909 0.1484 0.093 Uiso 1 1 calc R U . . .
C43 C 0.6629(7) 0.7037(10) 0.0937(4) 0.091(3) Uani 1 1 d . . . . .
H43 H 0.7099 0.7594 0.1120 0.109 Uiso 1 1 calc R U . . .
C44 C 0.6499(7) 0.7218(9) 0.0464(4) 0.090(3) Uani 1 1 d . . . . .
H44 H 0.6879 0.7908 0.0312 0.108 Uiso 1 1 calc R U . . .
C45 C 0.5810(7) 0.6397(11) 0.0200(3) 0.087(3) Uani 1 1 d . . . . .
H45 H 0.5714 0.6539 -0.0131 0.104 Uiso 1 1 calc R U . . .
C46 C 0.5272(6) 0.5392(9) 0.0412(3) 0.071(2) Uani 1 1 d . . . . .
H46 H 0.4813 0.4825 0.0226 0.085 Uiso 1 1 calc R U . . .
C47 C 0.4774(7) 0.4131(9) 0.1135(4) 0.094(3) Uani 1 1 d . . . . .
H10D H 0.4542 0.3388 0.0908 0.142 Uiso 1 1 calc R U . . .
H10E H 0.4215 0.4631 0.1253 0.142 Uiso 1 1 calc R U . . .
H10F H 0.5160 0.3676 0.1399 0.142 Uiso 1 1 calc R U . . .

loop_
_atom_site_aniso_label
_atom_site_aniso_U_11
_atom_site_aniso_U_22
_atom_site_aniso_U_33
_atom_site_aniso_U_23
_atom_site_aniso_U_13
_atom_site_aniso_U_12
Ge1 0.0182(2) 0.0230(2) 0.0408(3) 0.0021(2) 0.0032(2) 0.00549(19)
Ge2 0.0216(2) 0.0313(2) 0.0309(3) 0.0076(2) 0.0066(2) 0.0025(2)
Ge3 0.0292(3) 0.0258(2) 0.0203(2) 0.00249(19) -0.0018(2) -0.0002(2)
Ge4 0.0345(3) 0.0280(3) 0.0288(3) -0.0076(2) 0.0035(2) 0.0068(2)
Ge5 0.0283(3) 0.0241(2) 0.0355(3) 0.0084(2) 0.0096(2) 0.0063(2)
Ge6 0.0219(2) 0.0325(3) 0.0264(3) -0.0031(2) -0.00168(19) 0.0000(2)
Ge7 0.0273(2) 0.0218(2) 0.0259(3) -0.00130(19) 0.0029(2) 0.00490(19)
Ge8 0.0183(2) 0.0301(2) 0.0270(3) 0.0003(2) 0.00075(19) -0.00012(19)
Ge9 0.0248(2) 0.0267(2) 0.0232(2) -0.0036(2) 0.00708(19) -0.00184(19)
K1 0.0274(6) 0.0282(5) 0.0701(9) 0.0146(5) 0.0044(6) -0.0033(5)
Si1 0.0235(6) 0.0251(6) 0.0194(6) 0.0017(5) 0.0012(5) 0.0032(5)
Si2 0.0301(7) 0.0368(7) 0.0361(8) 0.0052(6) 0.0073(6) 0.0128(6)
Si3 0.0374(8) 0.0433(8) 0.0265(7) -0.0084(6) -0.0007(6) -0.0038(7)
Si4 0.0305(7) 0.0294(7) 0.0455(9) 0.0135(6) 0.0071(6) 0.0031(6)
Si5 0.0184(6) 0.0205(5) 0.0214(6) -0.0005(5) 0.0022(5) 0.0006(5)
Si6 0.0216(6) 0.0260(6) 0.0311(7) -0.0015(5) 0.0036(5) -0.0037(5)
Si7 0.0279(7) 0.0415(7) 0.0226(7) 0.0064(6) 0.0018(5) 0.0018(6)
Si8 0.0276(7) 0.0210(6) 0.0281(7) -0.0029(5) 0.0073(5) 0.0002(5)
B1 0.019(2) 0.021(2) 0.029(3) 0.000(2) 0.002(2) -0.0001(19)
N1 0.0202(19) 0.0260(19) 0.021(2) -0.0010(15) 0.0043(15) 0.0039(15)
N2 0.0183(18) 0.0294(19) 0.026(2) 0.0017(17) -0.0006(15) 0.0082(16)
N3 0.0172(18) 0.032(2) 0.028(2) 0.0008(17) 0.0022(15) 0.0066(16)
C1 0.017(2) 0.030(2) 0.023(2) 0.0003(19) 0.0058(17) 0.0037(18)
C2 0.021(2) 0.033(2) 0.045(3) 0.011(2) 0.008(2) 0.001(2)
C3 0.021(2) 0.033(2) 0.033(3) 0.001(2) 0.000(2) 0.0073(19)
C4 0.024(2) 0.045(3) 0.032(3) 0.000(2) 0.000(2) 0.015(2)
C5 0.018(2) 0.029(2) 0.026(2) -0.0012(19) 0.0035(18) 0.0031(18)
C6 0.021(2) 0.034(3) 0.043(3) -0.003(2) 0.010(2) -0.001(2)
C7 0.035(3) 0.039(3) 0.043(3) 0.005(2) 0.019(2) 0.001(2)
C8 0.037(3) 0.049(3) 0.032(3) 0.006(2) 0.012(2) 0.016(3)
C9 0.031(3) 0.048(3) 0.034(3) -0.007(2) 0.001(2) 0.005(2)
C10 0.022(2) 0.034(2) 0.035(3) 0.002(2) 0.005(2) 0.001(2)
C11 0.035(3) 0.054(3) 0.062(4) -0.015(3) 0.018(3) -0.015(3)
C12 0.060(4) 0.083(5) 0.033(3) 0.006(3) 0.013(3) 0.019(4)
C13 0.046(3) 0.046(3) 0.048(4) -0.005(3) 0.005(3) -0.021(3)
C14 0.018(2) 0.027(2) 0.023(2) 0.0006(19) -0.0028(17) 0.0002(18)
C15 0.022(2) 0.028(2) 0.030(3) 0.004(2) -0.0093(19) -0.0001(19)
C16 0.029(3) 0.036(3) 0.035(3) 0.011(2) -0.009(2) -0.005(2)
C17 0.025(2) 0.045(3) 0.024(2) 0.006(2) -0.004(2) -0.005(2)
C18 0.031(3) 0.033(3) 0.026(3) 0.000(2) 0.000(2) 0.005(2)
C19 0.024(2) 0.028(2) 0.023(2) 0.0012(19) -0.0034(19) 0.0032(19)
C20 0.037(3) 0.026(2) 0.048(3) 0.001(2) -0.006(2) -0.001(2)
C21 0.037(3) 0.067(4) 0.028(3) 0.003(3) 0.006(2) -0.008(3)
C22 0.041(3) 0.026(2) 0.031(3) -0.001(2) 0.004(2) -0.002(2)
C23 0.064(5) 0.048(4) 0.122(7) -0.027(4) 0.012(5) 0.017(4)
C24 0.054(4) 0.072(4) 0.048(4) 0.014(3) 0.029(3) 0.024(3)
C25 0.041(4) 0.103(6) 0.056(4) 0.028(4) 0.005(3) 0.031(4)
C26 0.076(5) 0.069(5) 0.067(5) -0.025(4) 0.016(4) -0.035(4)
C27 0.070(5) 0.101(6) 0.028(3) -0.011(4) -0.010(3) 0.011(4)
C28 0.071(4) 0.053(4) 0.049(4) -0.023(3) 0.003(3) 0.006(3)
C29 0.052(4) 0.035(3) 0.098(6) -0.010(3) 0.009(4) -0.009(3)
C30 0.046(3) 0.059(4) 0.062(4) 0.011(3) 0.024(3) 0.001(3)
C31 0.059(4) 0.079(5) 0.098(6) 0.065(5) 0.009(4) 0.004(4)
C32 0.028(3) 0.046(3) 0.041(3) -0.004(3) -0.003(2) 0.002(2)
C33 0.052(4) 0.028(3) 0.076(5) 0.000(3) -0.003(3) -0.011(3)
C34 0.040(3) 0.077(4) 0.037(3) -0.005(3) 0.017(3) -0.017(3)
C35 0.065(4) 0.042(3) 0.049(4) 0.016(3) 0.008(3) 0.010(3)
C36 0.067(4) 0.061(4) 0.024(3) 0.001(3) 0.001(3) -0.008(3)
C37 0.029(3) 0.114(6) 0.035(3) 0.025(4) -0.006(2) 0.008(3)
C38 0.035(3) 0.032(3) 0.049(3) 0.005(2) 0.002(2) 0.013(2)
C39 0.046(3) 0.038(3) 0.049(4) 0.000(3) 0.001(3) -0.014(3)
C40 0.073(4) 0.032(3) 0.051(4) -0.006(3) 0.029(3) 0.005(3)
C41 0.063(4) 0.050(4) 0.081(5) 0.000(4) 0.027(4) 0.027(3)
C42 0.087(6) 0.076(5) 0.070(5) 0.002(5) 0.013(5) 0.019(5)
C43 0.096(7) 0.073(5) 0.108(8) -0.014(5) 0.031(6) 0.000(5)
C44 0.096(7) 0.065(5) 0.115(8) 0.005(5) 0.055(6) 0.008(5)
C45 0.101(7) 0.093(6) 0.069(6) 0.005(5) 0.035(5) 0.028(6)
C46 0.074(5) 0.070(5) 0.072(5) -0.003(4) 0.022(4) 0.020(4)
C47 0.083(6) 0.072(5) 0.135(9) 0.020(5) 0.052(6) 0.024(5)

loop_
_atom_type_symbol
_atom_type_description
_atom_type_scat_dispersion_real
_atom_type_scat_dispersion_imag
_atom_type_scat_source
C C 0.0033 0.0016 'International Tables Vol C Tables 4.2.6.8 and 6.1.1.4'
H H 0.0000 0.0000 'International Tables Vol C Tables 4.2.6.8 and 6.1.1.4'
B B 0.0013 0.0007 'International Tables Vol C Tables 4.2.6.8 and 6.1.1.4'
N N 0.0061 0.0033 'International Tables Vol C Tables 4.2.6.8 and 6.1.1.4'
K K 0.2009 0.2494 'International Tables Vol C Tables 4.2.6.8 and 6.1.1.4'
Si Si 0.0817 0.0704 'International Tables Vol C Tables 4.2.6.8 and 6.1.1.4'
Ge Ge 0.1547 1.8001 'International Tables Vol C Tables 4.2.6.8 and 6.1.1.4'

loop_
_geom_angle_atom_site_label_1
_geom_angle_atom_site_label_2
_geom_angle_atom_site_label_3
_geom_angle
_geom_angle_site_symmetry_1
_geom_angle_site_symmetry_3
_geom_angle_publ_flag
C1 Ge1 Ge6 114.80(13) . . ?
C1 Ge1 Ge2 112.45(13) . . ?
Ge6 Ge1 Ge2 63.47(2) . . ?
C1 Ge1 Ge4 123.03(13) . . ?
Ge6 Ge1 Ge4 120.83(2) . . ?
Ge2 Ge1 Ge4 83.33(2) . . ?
C1 Ge1 Ge5 127.00(13) . . ?
Ge6 Ge1 Ge5 92.27(2) . . ?
Ge2 Ge1 Ge5 120.44(2) . . ?
Ge4 Ge1 Ge5 63.17(2) . . ?
C1 Ge1 K1 66.80(13) . . ?
Ge6 Ge1 K1 123.15(3) . . ?
Ge2 Ge1 K1 173.27(3) . . ?
Ge4 Ge1 K1 91.57(3) . . ?
Ge5 Ge1 K1 60.30(2) . . ?
Ge3 Ge2 Ge1 91.08(2) . . ?
Ge3 Ge2 Ge6 103.09(2) . . ?
Ge1 Ge2 Ge6 58.087(19) . . ?
Ge3 Ge2 Ge7 57.108(18) . . ?
Ge1 Ge2 Ge7 96.20(2) . . ?
Ge6 Ge2 Ge7 59.325(18) . . ?
Si1 Ge3 Ge7 113.80(4) . . ?
Si1 Ge3 Ge2 124.02(4) . . ?
Ge7 Ge3 Ge2 65.42(2) . . ?
Si1 Ge3 Ge4 130.45(4) . . ?
Ge7 Ge3 Ge4 115.19(2) . . ?
Ge2 Ge3 Ge4 83.72(2) . . ?
Si1 Ge3 Ge8 119.18(4) . . ?
Ge7 Ge3 Ge8 78.37(2) . . ?
Ge2 Ge3 Ge8 115.25(2) . . ?
Ge4 Ge3 Ge8 65.27(2) . . ?
Ge3 Ge4 Ge1 90.93(2) . . ?
Ge3 Ge4 Ge5 102.86(2) . . ?
Ge1 Ge4 Ge5 58.80(2) . . ?
Ge3 Ge4 Ge8 57.831(19) . . ?
Ge1 Ge4 Ge8 96.30(2) . . ?
Ge5 Ge4 Ge8 58.299(18) . . ?
Ge9 Ge5 Ge1 84.83(2) . . ?
Ge9 Ge5 Ge8 59.425(19) . . ?
Ge1 Ge5 Ge8 98.45(2) . . ?
Ge9 Ge5 Ge4 101.98(2) . . ?
Ge1 Ge5 Ge4 58.02(2) . . ?
Ge8 Ge5 Ge4 62.21(2) . . ?
Ge9 Ge5 K1 140.50(3) . . ?
Ge1 Ge5 K1 79.69(2) . . ?
Ge8 Ge5 K1 158.70(3) . . ?
Ge4 Ge5 K1 100.11(3) . . ?
Ge1 Ge6 Ge9 85.55(2) . . ?
Ge1 Ge6 Ge2 58.440(19) . . ?
Ge9 Ge6 Ge2 102.05(2) . . ?
Ge1 Ge6 Ge7 97.90(2) . . ?
Ge9 Ge6 Ge7 58.847(19) . . ?
Ge2 Ge6 Ge7 61.484(19) . . ?
Ge1 Ge6 K1 144.10(3) . 1_565 ?
Ge9 Ge6 K1 112.57(3) . 1_565 ?
Ge2 Ge6 K1 86.80(3) . 1_565 ?
Ge7 Ge6 K1 69.45(2) . 1_565 ?
Ge3 Ge7 Ge9 96.10(2) . . ?
Ge3 Ge7 Ge6 103.27(2) . . ?
Ge9 Ge7 Ge6 57.963(19) . . ?
Ge3 Ge7 Ge2 57.475(19) . . ?
Ge9 Ge7 Ge2 99.76(2) . . ?
Ge6 Ge7 Ge2 59.190(18) . . ?
Ge3 Ge7 K1 137.44(3) . 1_565 ?
Ge9 Ge7 K1 110.32(3) . 1_565 ?
Ge6 Ge7 K1 67.31(2) . 1_565 ?
Ge2 Ge7 K1 84.84(3) . 1_565 ?
Ge3 Ge8 Ge9 94.91(2) . . ?
Ge3 Ge8 Ge5 103.07(2) . . ?
Ge9 Ge8 Ge5 58.269(19) . . ?
Ge3 Ge8 Ge4 56.898(19) . . ?
Ge9 Ge8 Ge4 99.26(2) . . ?
Ge5 Ge8 Ge4 59.488(19) . . ?
Si5 Ge9 Ge6 122.90(4) . . ?
Si5 Ge9 Ge5 127.63(4) . . ?
Ge6 Ge9 Ge5 92.75(2) . . ?
Si5 Ge9 Ge7 113.89(3) . . ?
Ge6 Ge9 Ge7 63.19(2) . . ?
Ge5 Ge9 Ge7 116.36(2) . . ?
Si5 Ge9 Ge8 117.41(4) . . ?
Ge6 Ge9 Ge8 116.86(2) . . ?
Ge5 Ge9 Ge8 62.31(2) . . ?
Ge7 Ge9 Ge8 77.47(2) . . ?
N1 K1 C14 61.10(11) . . ?
N1 K1 C15 84.31(12) . . ?
C14 K1 C15 24.94(11) . . ?
N1 K1 C39 152.95(13) . 1_545 ?
C14 K1 C39 108.62(13) . 1_545 ?
C15 K1 C39 92.10(14) . 1_545 ?
N1 K1 Ge5 87.23(8) . . ?
C14 K1 Ge5 124.45(9) . . ?
C15 K1 Ge5 141.12(10) . . ?
C39 K1 Ge5 78.83(10) 1_545 . ?
N1 K1 B1 23.25(11) . . ?
C14 K1 B1 44.36(12) . . ?
C15 K1 B1 64.18(12) . . ?
C39 K1 B1 152.38(14) 1_545 . ?
Ge5 K1 B1 110.16(9) . . ?
N1 K1 Ge6 129.73(8) . 1_545 ?
C14 K1 Ge6 100.48(9) . 1_545 ?
C15 K1 Ge6 78.17(9) . 1_545 ?
C39 K1 Ge6 75.06(10) 1_545 1_545 ?
Ge5 K1 Ge6 133.32(4) . 1_545 ?
B1 K1 Ge6 110.93(9) . 1_545 ?
N1 K1 Ge7 132.88(9) . 1_545 ?
C14 K1 Ge7 143.48(9) . 1_545 ?
C15 K1 Ge7 121.14(9) . 1_545 ?
C39 K1 Ge7 71.21(10) 1_545 1_545 ?
Ge5 K1 Ge7 91.82(3) . 1_545 ?
B1 K1 Ge7 132.24(9) . 1_545 ?
Ge6 K1 Ge7 43.239(17) 1_545 1_545 ?
N1 K1 Ge1 47.21(8) . . ?
C14 K1 Ge1 95.82(8) . . ?
C15 K1 Ge1 120.35(9) . . ?
C39 K1 Ge1 115.41(10) 1_545 . ?
Ge5 K1 Ge1 40.015(16) . . ?
B1 K1 Ge1 70.21(8) . . ?
Ge6 K1 Ge1 156.55(5) 1_545 . ?
Ge7 K1 Ge1 117.71(4) 1_545 . ?
Si3 Si1 Si4 111.27(8) . . ?
Si3 Si1 Si2 111.12(7) . . ?
Si4 Si1 Si2 112.43(7) . . ?
Si3 Si1 Ge3 106.88(6) . . ?
Si4 Si1 Ge3 106.11(6) . . ?
Si2 Si1 Ge3 108.71(6) . . ?
C24 Si2 C23 108.0(4) . . ?
C24 Si2 C25 107.8(3) . . ?
C23 Si2 C25 109.0(4) . . ?
C24 Si2 Si1 111.8(2) . . ?
C23 Si2 Si1 110.7(2) . . ?
C25 Si2 Si1 109.6(2) . . ?
C28 Si3 C26 108.9(4) . . ?
C28 Si3 C27 108.4(3) . . ?
C26 Si3 C27 109.6(4) . . ?
C28 Si3 Si1 112.0(2) . . ?
C26 Si3 Si1 109.5(2) . . ?
C27 Si3 Si1 108.4(3) . . ?
C30 Si4 C29 108.4(3) . . ?
C30 Si4 C31 109.4(4) . . ?
C29 Si4 C31 109.6(4) . . ?
C30 Si4 Si1 110.8(2) . . ?
C29 Si4 Si1 110.3(2) . . ?
C31 Si4 Si1 108.3(2) . . ?
Si8 Si5 Si6 109.83(7) . . ?
Si8 Si5 Si7 110.98(7) . . ?
Si6 Si5 Si7 113.24(7) . . ?
Si8 Si5 Ge9 106.97(6) . . ?
Si6 Si5 Ge9 110.17(6) . . ?
Si7 Si5 Ge9 105.39(6) . . ?
C33 Si6 C34 109.6(3) . . ?
C33 Si6 C32 108.0(3) . . ?
C34 Si6 C32 108.1(3) . . ?
C33 Si6 Si5 110.4(2) . . ?
C34 Si6 Si5 109.81(19) . . ?
C32 Si6 Si5 110.98(18) . . ?
C35 Si7 C37 107.5(3) . . ?
C35 Si7 C36 109.3(3) . . ?
C37 Si7 C36 107.1(3) . . ?
C35 Si7 Si5 110.3(2) . . ?
C37 Si7 Si5 110.00(19) . . ?
C36 Si7 Si5 112.5(2) . . ?
C39 Si8 C38 109.6(3) . . ?
C39 Si8 C40 108.8(3) . . ?
C38 Si8 C40 107.6(3) . . ?
C39 Si8 Si5 108.27(19) . . ?
C38 Si8 Si5 112.45(18) . . ?
C40 Si8 Si5 109.96(19) . . ?
N3 B1 N2 108.9(4) . . ?
N3 B1 N1 129.2(4) . . ?
N2 B1 N1 121.7(4) . . ?
N3 B1 K1 145.1(3) . . ?
N2 B1 K1 82.8(3) . . ?
N1 B1 K1 48.1(2) . . ?
C1 N1 B1 125.3(4) . . ?
C1 N1 K1 123.9(3) . . ?
B1 N1 K1 108.6(3) . . ?
B1 N2 C14 127.5(4) . . ?
B1 N2 C3 109.3(4) . . ?
C14 N2 C3 122.5(4) . . ?
B1 N3 C5 129.4(4) . . ?
B1 N3 C4 108.7(4) . . ?
C5 N3 C4 118.3(4) . . ?
N1 C1 C2 124.4(4) . . ?
N1 C1 Ge1 121.4(3) . . ?
C2 C1 Ge1 114.0(3) . . ?
C1 C2 H2A 109.5 . . ?
C1 C2 H2B 109.5 . . ?
H2A C2 H2B 109.5 . . ?
C1 C2 H2C 109.5 . . ?
H2A C2 H2C 109.5 . . ?
H2B C2 H2C 109.5 . . ?
N2 C3 C4 103.2(4) . . ?
N2 C3 H3A 111.1 . . ?
C4 C3 H3A 111.1 . . ?
N2 C3 H3B 111.1 . . ?
C4 C3 H3B 111.1 . . ?
H3A C3 H3B 109.1 . . ?
N3 C4 C3 104.8(4) . . ?
N3 C4 H4A 110.8 . . ?
C3 C4 H4A 110.8 . . ?
N3 C4 H4B 110.8 . . ?
C3 C4 H4B 110.8 . . ?
H4A C4 H4B 108.9 . . ?
C6 C5 C10 119.5(4) . . ?
C6 C5 N3 120.5(4) . . ?
C10 C5 N3 120.0(4) . . ?
C7 C6 C5 118.9(5) . . ?
C7 C6 C11 119.5(5) . . ?
C5 C6 C11 121.6(5) . . ?
C8 C7 C6 122.5(5) . . ?
C8 C7 H7 118.8 . . ?
C6 C7 H7 118.8 . . ?
C7 C8 C9 117.6(5) . . ?
C7 C8 C12 121.5(5) . . ?
C9 C8 C12 120.9(6) . . ?
C10 C9 C8 122.4(5) . . ?
C10 C9 H9 118.8 . . ?
C8 C9 H9 118.8 . . ?
C9 C10 C5 119.1(5) . . ?
C9 C10 C13 120.2(5) . . ?
C5 C10 C13 120.7(5) . . ?
C6 C11 H11A 109.5 . . ?
C6 C11 H11B 109.5 . . ?
H11A C11 H11B 109.5 . . ?
C6 C11 H11C 109.5 . . ?
H11A C11 H11C 109.5 . . ?
H11B C11 H11C 109.5 . . ?
C8 C12 H12A 109.5 . . ?
C8 C12 H12B 109.5 . . ?
H12A C12 H12B 109.5 . . ?
C8 C12 H12C 109.5 . . ?
H12A C12 H12C 109.5 . . ?
H12B C12 H12C 109.5 . . ?
C10 C13 H13A 109.5 . . ?
C10 C13 H13B 109.5 . . ?
H13A C13 H13B 109.5 . . ?
C10 C13 H13C 109.5 . . ?
H13A C13 H13C 109.5 . . ?
H13B C13 H13C 109.5 . . ?
C15 C14 C19 119.1(4) . . ?
C15 C14 N2 120.0(4) . . ?
C19 C14 N2 120.7(4) . . ?
C15 C14 K1 80.4(2) . . ?
C19 C14 K1 91.7(3) . . ?
N2 C14 K1 94.5(2) . . ?
C16 C15 C14 119.3(4) . . ?
C16 C15 C20 119.0(4) . . ?
C14 C15 C20 121.6(4) . . ?
C16 C15 K1 91.3(3) . . ?
C14 C15 K1 74.7(2) . . ?
C20 C15 K1 103.1(3) . . ?
C17 C16 C15 122.4(5) . . ?
C17 C16 H16 118.8 . . ?
C15 C16 H16 118.8 . . ?
C16 C17 C18 117.4(4) . . ?
C16 C17 C21 122.1(5) . . ?
C18 C17 C21 120.4(5) . . ?
C19 C18 C17 122.3(5) . . ?
C19 C18 H18 118.8 . . ?
C17 C18 H18 118.8 . . ?
C18 C19 C14 119.1(4) . . ?
C18 C19 C22 118.8(4) . . ?
C14 C19 C22 122.0(4) . . ?
C15 C20 H20A 109.5 . . ?
C15 C20 H20B 109.5 . . ?
H20A C20 H20B 109.5 . . ?
C15 C20 H20C 109.5 . . ?
H20A C20 H20C 109.5 . . ?
H20B C20 H20C 109.5 . . ?
C17 C21 H21A 109.5 . . ?
C17 C21 H21B 109.5 . . ?
H21A C21 H21B 109.5 . . ?
C17 C21 H21C 109.5 . . ?
H21A C21 H21C 109.5 . . ?
H21B C21 H21C 109.5 . . ?
C19 C22 H22A 109.5 . . ?
C19 C22 H22B 109.5 . . ?
H22A C22 H22B 109.5 . . ?
C19 C22 H22C 109.5 . . ?
H22A C22 H22C 109.5 . . ?
H22B C22 H22C 109.5 . . ?
Si2 C23 H23A 109.5 . . ?
Si2 C23 H23B 109.5 . . ?
H23A C23 H23B 109.5 . . ?
Si2 C23 H23C 109.5 . . ?
H23A C23 H23C 109.5 . . ?
H23B C23 H23C 109.5 . . ?
Si2 C24 H24A 109.5 . . ?
Si2 C24 H24B 109.5 . . ?
H24A C24 H24B 109.5 . . ?
Si2 C24 H24C 109.5 . . ?
H24A C24 H24C 109.5 . . ?
H24B C24 H24C 109.5 . . ?
Si2 C25 H25A 109.5 . . ?
Si2 C25 H25B 109.5 . . ?
H25A C25 H25B 109.5 . . ?
Si2 C25 H25C 109.5 . . ?
H25A C25 H25C 109.5 . . ?
H25B C25 H25C 109.5 . . ?
Si3 C26 H26A 109.5 . . ?
Si3 C26 H26B 109.5 . . ?
H26A C26 H26B 109.5 . . ?
Si3 C26 H26C 109.5 . . ?
H26A C26 H26C 109.5 . . ?
H26B C26 H26C 109.5 . . ?
Si3 C27 H27A 109.5 . . ?
Si3 C27 H27B 109.5 . . ?
H27A C27 H27B 109.5 . . ?
Si3 C27 H27C 109.5 . . ?
H27A C27 H27C 109.5 . . ?
H27B C27 H27C 109.5 . . ?
Si3 C28 H28A 109.5 . . ?
Si3 C28 H28B 109.5 . . ?
H28A C28 H28B 109.5 . . ?
Si3 C28 H28C 109.5 . . ?
H28A C28 H28C 109.5 . . ?
H28B C28 H28C 109.5 . . ?
Si4 C29 H29A 109.5 . . ?
Si4 C29 H29B 109.5 . . ?
H29A C29 H29B 109.5 . . ?
Si4 C29 H29C 109.5 . . ?
H29A C29 H29C 109.5 . . ?
H29B C29 H29C 109.5 . . ?
Si4 C30 H30A 109.5 . . ?
Si4 C30 H30B 109.5 . . ?
H30A C30 H30B 109.5 . . ?
Si4 C30 H30C 109.5 . . ?
H30A C30 H30C 109.5 . . ?
H30B C30 H30C 109.5 . . ?
Si4 C31 H31A 109.5 . . ?
Si4 C31 H31B 109.5 . . ?
H31A C31 H31B 109.5 . . ?
Si4 C31 H31C 109.5 . . ?
H31A C31 H31C 109.5 . . ?
H31B C31 H31C 109.5 . . ?
Si6 C32 H32A 109.5 . . ?
Si6 C32 H32B 109.5 . . ?
H32A C32 H32B 109.5 . . ?
Si6 C32 H32C 109.5 . . ?
H32A C32 H32C 109.5 . . ?
H32B C32 H32C 109.5 . . ?
Si6 C33 H33A 109.5 . . ?
Si6 C33 H33B 109.5 . . ?
H33A C33 H33B 109.5 . . ?
Si6 C33 H33C 109.5 . . ?
H33A C33 H33C 109.5 . . ?
H33B C33 H33C 109.5 . . ?
Si6 C34 H34A 109.5 . . ?
Si6 C34 H34B 109.5 . . ?
H34A C34 H34B 109.5 . . ?
Si6 C34 H34C 109.5 . . ?
H34A C34 H34C 109.5 . . ?
H34B C34 H34C 109.5 . . ?
Si7 C35 H35A 109.5 . . ?
Si7 C35 H35B 109.5 . . ?
H35A C35 H35B 109.5 . . ?
Si7 C35 H35C 109.5 . . ?
H35A C35 H35C 109.5 . . ?
H35B C35 H35C 109.5 . . ?
Si7 C36 H36A 109.5 . . ?
Si7 C36 H36B 109.5 . . ?
H36A C36 H36B 109.5 . . ?
Si7 C36 H36C 109.5 . . ?
H36A C36 H36C 109.5 . . ?
H36B C36 H36C 109.5 . . ?
Si7 C37 H37A 109.5 . . ?
Si7 C37 H37B 109.5 . . ?
H37A C37 H37B 109.5 . . ?
Si7 C37 H37C 109.5 . . ?
H37A C37 H37C 109.5 . . ?
H37B C37 H37C 109.5 . . ?
Si8 C38 H38A 109.5 . . ?
Si8 C38 H38B 109.5 . . ?
H38A C38 H38B 109.5 . . ?
Si8 C38 H38C 109.5 . . ?
H38A C38 H38C 109.5 . . ?
H38B C38 H38C 109.5 . . ?
Si8 C39 K1 130.9(3) . 1_565 ?
Si8 C39 H39A 109.5 . . ?
Si8 C39 H39B 109.5 . . ?
H39A C39 H39B 109.5 . . ?
Si8 C39 H39C 109.5 . . ?
H39A C39 H39C 109.5 . . ?
H39B C39 H39C 109.5 . . ?
Si8 C40 H40A 109.5 . . ?
Si8 C40 H40B 109.5 . . ?
H40A C40 H40B 109.5 . . ?
Si8 C40 H40C 109.5 . . ?
H40A C40 H40C 109.5 . . ?
H40B C40 H40C 109.5 . . ?
C42 C41 C46 117.0(8) . . ?
C42 C41 C47 122.0(9) . . ?
C46 C41 C47 120.9(9) . . ?
C41 C42 C43 122.6(9) . . ?
C41 C42 H42 118.7 . . ?
C43 C42 H42 118.7 . . ?
C44 C43 C42 119.0(10) . . ?
C44 C43 H43 120.5 . . ?
C42 C43 H43 120.5 . . ?
C43 C44 C45 120.1(9) . . ?
C43 C44 H44 120.0 . . ?
C45 C44 H44 120.0 . . ?
C46 C45 C44 120.5(9) . . ?
C46 C45 H45 119.7 . . ?
C44 C45 H45 119.7 . . ?
C45 C46 C41 120.8(9) . . ?
C45 C46 H46 119.6 . . ?
C41 C46 H46 119.6 . . ?
C41 C47 H10D 109.5 . . ?
C41 C47 H10E 109.5 . . ?
H10D C47 H10E 109.5 . . ?
C41 C47 H10F 109.5 . . ?
H10D C47 H10F 109.5 . . ?
H10E C47 H10F 109.5 . . ?

loop_
_geom_bond_atom_site_label_1
_geom_bond_atom_site_label_2
_geom_bond_distance
_geom_bond_site_symmetry_2
_geom_bond_publ_flag
Ge1 C1 1.997(4) . ?
Ge1 Ge6 2.5236(7) . ?
Ge1 Ge2 2.5332(7) . ?
Ge1 Ge4 2.5360(7) . ?
Ge1 Ge5 2.5573(7) . ?
Ge1 K1 3.9131(12) . ?
Ge2 Ge3 2.5232(7) . ?
Ge2 Ge6 2.6599(7) . ?
Ge2 Ge7 2.7213(7) . ?
Ge3 Si1 2.3692(13) . ?
Ge3 Ge7 2.5128(7) . ?
Ge3 Ge4 2.5267(7) . ?
Ge3 Ge8 2.5532(7) . ?
Ge4 Ge5 2.6679(7) . ?
Ge4 Ge8 2.7396(7) . ?
Ge5 Ge9 2.5308(7) . ?
Ge5 Ge8 2.6347(7) . ?
Ge5 K1 3.4547(12) . ?
Ge6 Ge9 2.5300(7) . ?
Ge6 Ge7 2.6637(7) . ?
Ge6 K1 3.5873(12) 1_565 ?
Ge7 Ge9 2.5541(7) . ?
Ge7 K1 3.6407(13) 1_565 ?
Ge8 Ge9 2.5619(7) . ?
Ge9 Si5 2.3806(13) . ?
K1 N1 2.758(4) . ?
K1 C14 3.216(4) . ?
K1 C15 3.288(5) . ?
K1 C39 3.442(6) 1_545 ?
K1 B1 3.510(5) . ?
K1 Ge6 3.5873(12) 1_545 ?
K1 Ge7 3.6407(13) 1_545 ?
Si1 Si3 2.3407(19) . ?
Si1 Si4 2.3524(19) . ?
Si1 Si2 2.3622(18) . ?
Si2 C24 1.856(6) . ?
Si2 C23 1.868(7) . ?
Si2 C25 1.878(6) . ?
Si3 C28 1.860(7) . ?
Si3 C26 1.862(7) . ?
Si3 C27 1.880(7) . ?
Si4 C30 1.855(6) . ?
Si4 C29 1.867(7) . ?
Si4 C31 1.884(7) . ?
Si5 Si8 2.3435(16) . ?
Si5 Si6 2.3492(17) . ?
Si5 Si7 2.3520(17) . ?
Si6 C33 1.867(6) . ?
Si6 C34 1.876(6) . ?
Si6 C32 1.877(5) . ?
Si7 C35 1.870(6) . ?
Si7 C37 1.871(6) . ?
Si7 C36 1.875(6) . ?
Si8 C39 1.869(6) . ?
Si8 C38 1.869(5) . ?
Si8 C40 1.874(6) . ?
B1 N3 1.419(6) . ?
B1 N2 1.422(6) . ?
B1 N1 1.462(6) . ?
N1 C1 1.273(6) . ?
N2 C14 1.425(6) . ?
N2 C3 1.476(6) . ?
N3 C5 1.429(6) . ?
N3 C4 1.472(6) . ?
C1 C2 1.514(6) . ?
C2 H2A 0.9800 . ?
C2 H2B 0.9800 . ?
C2 H2C 0.9800 . ?
C3 C4 1.530(7) . ?
C3 H3A 0.9900 . ?
C3 H3B 0.9900 . ?
C4 H4A 0.9900 . ?
C4 H4B 0.9900 . ?
C5 C6 1.396(7) . ?
C5 C10 1.409(7) . ?
C6 C7 1.395(8) . ?
C6 C11 1.509(8) . ?
C7 C8 1.378(8) . ?
C7 H7 0.9500 . ?
C8 C9 1.384(8) . ?
C8 C12 1.516(8) . ?
C9 C10 1.381(7) . ?
C9 H9 0.9500 . ?
C10 C13 1.512(7) . ?
C11 H11A 0.9800 . ?
C11 H11B 0.9800 . ?
C11 H11C 0.9800 . ?
C12 H12A 0.9800 . ?
C12 H12B 0.9800 . ?
C12 H12C 0.9800 . ?
C13 H13A 0.9800 . ?
C13 H13B 0.9800 . ?
C13 H13C 0.9800 . ?
C14 C15 1.407(7) . ?
C14 C19 1.411(6) . ?
C15 C16 1.394(7) . ?
C15 C20 1.511(7) . ?
C16 C17 1.386(8) . ?
C16 H16 0.9500 . ?
C17 C18 1.394(7) . ?
C17 C21 1.511(7) . ?
C18 C19 1.393(7) . ?
C18 H18 0.9500 . ?
C19 C22 1.509(6) . ?
C20 H20A 0.9800 . ?
C20 H20B 0.9800 . ?
C20 H20C 0.9800 . ?
C21 H21A 0.9800 . ?
C21 H21B 0.9800 . ?
C21 H21C 0.9800 . ?
C22 H22A 0.9800 . ?
C22 H22B 0.9800 . ?
C22 H22C 0.9800 . ?
C23 H23A 0.9800 . ?
C23 H23B 0.9800 . ?
C23 H23C 0.9800 . ?
C24 H24A 0.9800 . ?
C24 H24B 0.9800 . ?
C24 H24C 0.9800 . ?
C25 H25A 0.9800 . ?
C25 H25B 0.9800 . ?
C25 H25C 0.9800 . ?
C26 H26A 0.9800 . ?
C26 H26B 0.9800 . ?
C26 H26C 0.9800 . ?
C27 H27A 0.9800 . ?
C27 H27B 0.9800 . ?
C27 H27C 0.9800 . ?
C28 H28A 0.9800 . ?
C28 H28B 0.9800 . ?
C28 H28C 0.9800 . ?
C29 H29A 0.9800 . ?
C29 H29B 0.9800 . ?
C29 H29C 0.9800 . ?
C30 H30A 0.9800 . ?
C30 H30B 0.9800 . ?
C30 H30C 0.9800 . ?
C31 H31A 0.9800 . ?
C31 H31B 0.9800 . ?
C31 H31C 0.9800 . ?
C32 H32A 0.9800 . ?
C32 H32B 0.9800 . ?
C32 H32C 0.9800 . ?
C33 H33A 0.9800 . ?
C33 H33B 0.9800 . ?
C33 H33C 0.9800 . ?
C34 H34A 0.9800 . ?
C34 H34B 0.9800 . ?
C34 H34C 0.9800 . ?
C35 H35A 0.9800 . ?
C35 H35B 0.9800 . ?
C35 H35C 0.9800 . ?
C36 H36A 0.9800 . ?
C36 H36B 0.9800 . ?
C36 H36C 0.9800 . ?
C37 H37A 0.9800 . ?
C37 H37B 0.9800 . ?
C37 H37C 0.9800 . ?
C38 H38A 0.9800 . ?
C38 H38B 0.9800 . ?
C38 H38C 0.9800 . ?
C39 K1 3.442(6) 1_565 ?
C39 H39A 0.9800 . ?
C39 H39B 0.9800 . ?
C39 H39C 0.9800 . ?
C40 H40A 0.9800 . ?
C40 H40B 0.9800 . ?
C40 H40C 0.9800 . ?
C41 C42 1.374(11) . ?
C41 C46 1.400(11) . ?
C41 C47 1.478(11) . ?
C42 C43 1.386(12) . ?
C42 H42 0.9500 . ?
C43 C44 1.354(13) . ?
C43 H43 0.9500 . ?
C44 C45 1.390(13) . ?
C44 H44 0.9500 . ?
C45 C46 1.358(12) . ?
C45 H45 0.9500 . ?
C46 H46 0.9500 . ?
C47 H10D 0.9800 . ?
C47 H10E 0.9800 . ?
C47 H10F 0.9800 . ?
